data_7122245
loop_
_publ_author_name
'Maguire, Casey J.'
'Chen, Zhi'
'Mocharla, Vani P.'
'Sriram, Madhavi'
'Strecker, Tracy E.'
'Hamel, Ernest'
'Zhou, Heling'
'Lopez, Ramona'
'Wang, Yifan'
'Mason, Ralph P.'
'Chaplin, David J.'
'Trawick, Mary Lynn'
'Pinney, Kevin G.'

_publ_section_title
;
 Synthesis of dihydronaphthalene analogues inspired by combretastatin A-4
 and their biological evaluation as anticancer agents.
;
_journal_issue 10
_journal_name_full MedChemComm
_journal_page_first 1649
_journal_page_last 1662
_journal_paper_doi 10.1039/c8md00322j
_journal_volume 9
_journal_year 2018
_chemical_formula_sum 'C21 H22 O6'
_chemical_formula_weight 370.38
_space_group_crystal_system monoclinic
_space_group_IT_number 15
_space_group_name_Hall '-C 2yc'
_space_group_name_H-M_alt 'C 1 2/c 1'
_symmetry_space_group_name_Hall '-C 2yc'
_symmetry_space_group_name_H-M 'C 1 2/c 1'
_atom_sites_solution_hydrogens mixed
_audit_creation_method SHELXL-2013
_audit_update_record
;
2018-05-10 deposited with the CCDC.
2018-08-14 downloaded from the CCDC.
;
_cell_angle_alpha 90
_cell_angle_beta 101.729(4)
_cell_angle_gamma 90
_cell_formula_units_Z 8
_cell_length_a 56.225(4)
_cell_length_b 4.6615(3)
_cell_length_c 14.0454(9)
_cell_measurement_reflns_used 6729
_cell_measurement_temperature 150(2)
_cell_measurement_theta_max 26.28
_cell_measurement_theta_min 2.90
_cell_volume 3604.3(4)
_computing_cell_refinement 'Bruker SAINT'
_computing_data_collection 'Bruker APEX2'
_computing_data_reduction 'Bruker SAINT'
_computing_molecular_graphics 'Bruker SHELXTL'
_computing_publication_material 'Bruker SHELXTL'
_computing_structure_refinement 'SHELXL-2013 (Sheldrick, 2013)'
_computing_structure_solution 'SHELXS-97 (Sheldrick 2008)'
_diffrn_ambient_temperature 150(2)
_diffrn_measured_fraction_theta_full 0.999
_diffrn_measured_fraction_theta_max 0.993
_diffrn_measurement_device_type 'Bruker APEX-II CCD'
_diffrn_measurement_method '\f and \w scans'
_diffrn_radiation_type MoK\a
_diffrn_radiation_wavelength 0.71073
_diffrn_reflns_av_R_equivalents 0.0589
_diffrn_reflns_av_unetI/netI 0.0586
_diffrn_reflns_Laue_measured_fraction_full 0.999
_diffrn_reflns_Laue_measured_fraction_max 0.993
_diffrn_reflns_limit_h_max 70
_diffrn_reflns_limit_h_min -69
_diffrn_reflns_limit_k_max 4
_diffrn_reflns_limit_k_min -5
_diffrn_reflns_limit_l_max 17
_diffrn_reflns_limit_l_min -17
_diffrn_reflns_number 16772
_diffrn_reflns_point_group_measured_fraction_full 0.999
_diffrn_reflns_point_group_measured_fraction_max 0.993
_diffrn_reflns_theta_full 25.242
_diffrn_reflns_theta_max 26.376
_diffrn_reflns_theta_min 2.220
_exptl_absorpt_coefficient_mu 0.100
_exptl_absorpt_correction_T_max 0.995
_exptl_absorpt_correction_T_min 0.972
_exptl_absorpt_correction_type multi-scan
_exptl_absorpt_process_details SADABS
_exptl_crystal_colour colourless
_exptl_crystal_density_diffrn 1.365
_exptl_crystal_description plate
_exptl_crystal_F_000 1568
_exptl_crystal_size_max 0.276
_exptl_crystal_size_mid 0.100
_exptl_crystal_size_min 0.053
_refine_diff_density_max 0.224
_refine_diff_density_min -0.226
_refine_diff_density_rms 0.050
_refine_ls_extinction_method none
_refine_ls_goodness_of_fit_ref 1.015
_refine_ls_hydrogen_treatment mixed
_refine_ls_matrix_type full
_refine_ls_number_parameters 252
_refine_ls_number_reflns 3661
_refine_ls_number_restraints 0
_refine_ls_restrained_S_all 1.015
_refine_ls_R_factor_all 0.0924
_refine_ls_R_factor_gt 0.0468
_refine_ls_shift/su_max 0.000
_refine_ls_shift/su_mean 0.000
_refine_ls_structure_factor_coef Fsqd
_refine_ls_weighting_details 'w=1/[\s^2^(Fo^2^)+(0.0490P)^2^+1.6968P] where P=(Fo^2^+2Fc^2^)/3'
_refine_ls_weighting_scheme calc
_refine_ls_wR_factor_gt 0.0937
_refine_ls_wR_factor_ref 0.1113
_reflns_Friedel_coverage 0.000
_reflns_number_gt 2393
_reflns_number_total 3661
_reflns_threshold_expression 'I > 2\s(I)'
_cod_data_source_file c8md00322j2.cif
_cod_data_source_block kp72
_cod_depositor_comments 'Adding full bibliography for 7122245--7122246.cif.'
_cod_database_code 7122245
_shelx_space_group_comment
; 
The symmetry employed for this shelxl refinement is uniquely defined 
by the following loop, which should always be used as a source of 
symmetry information in preference to the above space-group names. 
They are only intended as comments. 
;
_shelx_estimated_absorpt_t_min 0.973
_shelx_estimated_absorpt_t_max 0.995
_shelxl_version_number 2013-4

loop_
_space_group_symop_operation_xyz
'x, y, z'
'-x, y, -z+1/2'
'x+1/2, y+1/2, z'
'-x+1/2, y+1/2, -z+1/2'
'-x, -y, -z'
'x, -y, z-1/2'
'-x+1/2, -y+1/2, -z'
'x+1/2, -y+1/2, z-1/2'

loop_
_atom_site_label
_atom_site_type_symbol
_atom_site_fract_x
_atom_site_fract_y
_atom_site_fract_z
_atom_site_U_iso_or_equiv
_atom_site_adp_type
_atom_site_occupancy
_atom_site_site_symmetry_order
_atom_site_calc_flag
_atom_site_refinement_flags_posn
_atom_site_refinement_flags_adp
O1 O 0.13142(2) 0.5006(3) 0.29439(9) 0.0307(4) Uani 1 1 d . .
O2 O 0.02184(3) 0.6619(4) 0.35618(11) 0.0387(4) Uani 1 1 d . .
H1 H 0.0115(5) 0.777(7) 0.331(2) 0.095(12) Uiso 1 1 d . .
O3 O 0.02184(2) 1.0104(3) 0.20496(10) 0.0354(4) Uani 1 1 d . .
O4 O 0.21983(2) 0.3468(3) 0.48005(8) 0.0243(3) Uani 1 1 d . .
O5 O 0.22176(2) 0.6154(3) 0.64798(8) 0.0228(3) Uani 1 1 d . .
O6 O 0.18396(2) 0.9126(3) 0.68457(9) 0.0292(4) Uani 1 1 d . .
C1 C 0.13225(3) 0.5492(4) 0.38065(13) 0.0235(5) Uani 1 1 d . .
C2 C 0.10948(3) 0.5639(4) 0.42000(13) 0.0225(5) Uani 1 1 d . .
C3 C 0.10899(4) 0.4425(5) 0.50602(14) 0.0309(5) Uani 1 1 d . .
H3 H 0.1235 0.3621 0.5428 0.037 Uiso 1 1 calc R U
C4 C 0.08640(4) 0.4297(5) 0.54589(14) 0.0400(6) Uani 1 1 d . .
H4A H 0.0852 0.6051 0.5843 0.048 Uiso 1 1 calc R U
H4B H 0.0872 0.2626 0.5900 0.048 Uiso 1 1 calc R U
C5 C 0.06404(4) 0.4043(4) 0.46564(14) 0.0292(5) Uani 1 1 d . .
H5A H 0.0630 0.2070 0.4390 0.035 Uiso 1 1 calc R U
H5B H 0.0494 0.4393 0.4928 0.035 Uiso 1 1 calc R U
C6 C 0.06468(3) 0.6155(4) 0.38498(13) 0.0221(5) Uani 1 1 d . .
C7 C 0.04357(3) 0.7337(4) 0.33207(14) 0.0259(5) Uani 1 1 d . .
C8 C 0.04426(3) 0.9214(4) 0.25494(14) 0.0257(5) Uani 1 1 d . .
C9 C 0.06620(4) 1.0026(4) 0.23497(13) 0.0264(5) Uani 1 1 d . .
H9 H 0.0667 1.1372 0.1847 0.032 Uiso 1 1 calc R U
C10 C 0.08754(4) 0.8882(4) 0.28830(13) 0.0248(5) Uani 1 1 d . .
H10 H 0.1027 0.9460 0.2744 0.030 Uiso 1 1 calc R U
C11 C 0.08711(3) 0.6903(4) 0.36174(12) 0.0203(4) Uani 1 1 d . .
C12 C 0.15611(3) 0.5814(4) 0.44991(12) 0.0207(4) Uani 1 1 d . .
C13 C 0.17648(3) 0.4456(4) 0.42842(13) 0.0207(4) Uani 1 1 d . .
H13 H 0.1752 0.3397 0.3698 0.025 Uiso 1 1 calc R U
C14 C 0.19863(3) 0.4664(4) 0.49331(13) 0.0208(4) Uani 1 1 d . .
C15 C 0.20040(3) 0.6199(4) 0.58007(12) 0.0198(4) Uani 1 1 d . .
C16 C 0.18020(3) 0.7647(4) 0.59878(12) 0.0221(4) Uani 1 1 d . .
C17 C 0.15804(3) 0.7467(4) 0.53402(12) 0.0227(5) Uani 1 1 d . .
H17 H 0.1443 0.8462 0.5468 0.027 Uiso 1 1 calc R U
C18 C 0.02154(4) 1.2066(5) 0.12601(15) 0.0392(6) Uani 1 1 d . .
H18A H 0.0308 1.3791 0.1502 0.059 Uiso 1 1 calc R U
H18B H 0.0047 1.2595 0.0977 0.059 Uiso 1 1 calc R U
H18C H 0.0289 1.1150 0.0762 0.059 Uiso 1 1 calc R U
C19 C 0.21907(4) 0.1785(4) 0.39452(13) 0.0276(5) Uani 1 1 d . .
H19A H 0.2080 0.0158 0.3947 0.041 Uiso 1 1 calc R U
H19B H 0.2354 0.1071 0.3933 0.041 Uiso 1 1 calc R U
H19C H 0.2132 0.2969 0.3369 0.041 Uiso 1 1 calc R U
C20 C 0.23640(4) 0.8680(4) 0.64730(14) 0.0291(5) Uani 1 1 d . .
H20A H 0.2416 0.8814 0.5850 0.044 Uiso 1 1 calc R U
H20B H 0.2507 0.8565 0.7002 0.044 Uiso 1 1 calc R U
H20C H 0.2269 1.0382 0.6562 0.044 Uiso 1 1 calc R U
C21 C 0.16425(4) 1.0788(4) 0.70488(14) 0.0297(5) Uani 1 1 d . .
H21A H 0.1594 1.2217 0.6534 0.045 Uiso 1 1 calc R U
H21B H 0.1694 1.1763 0.7675 0.045 Uiso 1 1 calc R U
H21C H 0.1505 0.9524 0.7076 0.045 Uiso 1 1 calc R U

loop_
_atom_site_aniso_label
_atom_site_aniso_U_11
_atom_site_aniso_U_22
_atom_site_aniso_U_33
_atom_site_aniso_U_23
_atom_site_aniso_U_13
_atom_site_aniso_U_12
O1 0.0252(8) 0.0454(9) 0.0207(7) -0.0061(7) 0.0029(6) 0.0012(7)
O2 0.0209(9) 0.0495(11) 0.0476(9) 0.0123(8) 0.0113(7) 0.0003(8)
O3 0.0219(8) 0.0455(10) 0.0373(8) 0.0095(7) 0.0027(6) 0.0064(7)
O4 0.0209(8) 0.0310(8) 0.0199(7) -0.0029(6) 0.0016(6) 0.0043(6)
O5 0.0210(8) 0.0227(7) 0.0210(7) 0.0024(6) -0.0039(5) -0.0006(6)
O6 0.0303(8) 0.0340(8) 0.0202(7) -0.0080(6) -0.0017(6) 0.0082(7)
C1 0.0253(12) 0.0223(11) 0.0223(10) 0.0007(9) 0.0036(8) 0.0008(9)
C2 0.0208(11) 0.0253(11) 0.0207(10) -0.0041(9) 0.0026(8) -0.0028(9)
C3 0.0252(12) 0.0399(13) 0.0254(10) 0.0059(10) 0.0003(9) 0.0009(10)
C4 0.0342(14) 0.0602(16) 0.0272(11) 0.0107(11) 0.0101(10) -0.0027(12)
C5 0.0259(12) 0.0309(12) 0.0329(11) 0.0028(10) 0.0109(9) -0.0019(10)
C6 0.0240(12) 0.0214(11) 0.0215(10) -0.0025(9) 0.0057(8) -0.0009(9)
C7 0.0193(12) 0.0292(12) 0.0305(11) -0.0030(10) 0.0082(9) -0.0030(9)
C8 0.0197(12) 0.0302(12) 0.0267(10) -0.0019(10) 0.0034(9) 0.0045(9)
C9 0.0270(13) 0.0313(12) 0.0219(10) 0.0025(9) 0.0071(9) 0.0028(10)
C10 0.0213(12) 0.0305(12) 0.0238(10) -0.0013(9) 0.0075(9) -0.0011(9)
C11 0.0216(11) 0.0221(10) 0.0171(9) -0.0054(8) 0.0039(8) -0.0002(9)
C12 0.0202(11) 0.0216(11) 0.0191(9) 0.0029(8) 0.0014(8) -0.0019(9)
C13 0.0208(11) 0.0230(11) 0.0177(9) -0.0001(8) 0.0025(8) -0.0017(9)
C14 0.0211(11) 0.0191(10) 0.0220(10) 0.0050(9) 0.0040(8) 0.0011(9)
C15 0.0193(11) 0.0201(10) 0.0179(9) 0.0039(8) -0.0010(8) -0.0006(9)
C16 0.0274(12) 0.0200(10) 0.0175(9) -0.0008(8) 0.0014(8) -0.0010(9)
C17 0.0223(11) 0.0245(11) 0.0210(10) 0.0011(9) 0.0036(8) 0.0013(9)
C18 0.0343(14) 0.0432(14) 0.0377(12) 0.0102(11) 0.0016(10) 0.0099(11)
C19 0.0268(12) 0.0321(12) 0.0240(10) -0.0074(9) 0.0052(9) 0.0022(10)
C20 0.0291(12) 0.0257(11) 0.0291(11) 0.0002(9) -0.0020(9) -0.0047(10)
C21 0.0325(13) 0.0291(12) 0.0263(10) -0.0043(9) 0.0030(9) 0.0094(10)

loop_
_atom_type_symbol
_atom_type_description
_atom_type_scat_dispersion_real
_atom_type_scat_dispersion_imag
_atom_type_scat_source
C C 0.0033 0.0016 'International Tables Vol C Tables 4.2.6.8 and 6.1.1.4'
H H 0.0000 0.0000 'International Tables Vol C Tables 4.2.6.8 and 6.1.1.4'
O O 0.0106 0.0060 'International Tables Vol C Tables 4.2.6.8 and 6.1.1.4'

loop_
_geom_angle_atom_site_label_1
_geom_angle_atom_site_label_2
_geom_angle_atom_site_label_3
_geom_angle
C8 O3 C18 116.88(15)
C14 O4 C19 117.53(14)
C15 O5 C20 113.81(14)
C16 O6 C21 117.56(14)
O1 C1 C2 120.74(17)
O1 C1 C12 120.71(17)
C2 C1 C12 118.48(15)
C3 C2 C11 119.78(17)
C3 C2 C1 119.37(18)
C11 C2 C1 120.68(16)
C2 C3 C4 122.13(19)
C3 C4 C5 111.46(16)
C6 C5 C4 111.45(16)
C7 C6 C11 119.25(17)
C7 C6 C5 121.06(17)
C11 C6 C5 119.68(17)
O2 C7 C6 118.73(18)
O2 C7 C8 120.61(18)
C6 C7 C8 120.66(17)
C9 C8 O3 125.48(18)
C9 C8 C7 119.90(18)
O3 C8 C7 114.62(17)
C8 C9 C10 119.92(18)
C9 C10 C11 120.89(18)
C10 C11 C6 119.24(17)
C10 C11 C2 122.37(17)
C6 C11 C2 118.33(16)
C13 C12 C17 120.51(17)
C13 C12 C1 118.77(16)
C17 C12 C1 120.72(17)
C14 C13 C12 119.51(17)
O4 C14 C13 125.05(16)
O4 C14 C15 114.76(16)
C13 C14 C15 120.19(17)
O5 C15 C16 120.55(16)
O5 C15 C14 119.64(16)
C16 C15 C14 119.75(17)
O6 C16 C17 124.43(17)
O6 C16 C15 115.17(16)
C17 C16 C15 120.37(17)
C16 C17 C12 119.53(17)

loop_
_geom_bond_atom_site_label_1
_geom_bond_atom_site_label_2
_geom_bond_distance
O1 C1 1.224(2)
O2 C7 1.374(2)
O3 C8 1.376(2)
O3 C18 1.435(2)
O4 C14 1.363(2)
O4 C19 1.428(2)
O5 C15 1.373(2)
O5 C20 1.438(2)
O6 C16 1.367(2)
O6 C21 1.428(2)
C1 C2 1.495(3)
C1 C12 1.496(3)
C2 C3 1.340(3)
C2 C11 1.477(3)
C3 C4 1.490(3)
C4 C5 1.513(3)
C5 C6 1.507(3)
C6 C7 1.381(3)
C6 C11 1.409(3)
C7 C8 1.399(3)
C8 C9 1.372(3)
C9 C10 1.386(3)
C10 C11 1.388(3)
C12 C13 1.395(3)
C12 C17 1.396(2)
C13 C14 1.389(3)
C14 C15 1.399(3)
C15 C16 1.391(3)
C16 C17 1.388(3)

loop_
_geom_hbond_atom_site_label_D
_geom_hbond_atom_site_label_H
_geom_hbond_atom_site_label_A
_geom_hbond_distance_DH
_geom_hbond_distance_HA
_geom_hbond_distance_DA
_geom_hbond_angle_DHA
_geom_hbond_site_symmetry_A
C19 H19C O6 0.98 2.61 3.226(2) 121.0 6_565
C20 H20B O5 0.98 2.66 3.519(2) 147.0 4_556
C20 H20C O6 0.98 2.59 3.104(2) 112.8 .
C18 H18B O2 0.98 2.56 3.281(3) 130.2 2_565
O2 H1 O3 0.81(3) 2.26(3) 2.674(2) 112(3) .
O2 H1 O3 0.81(3) 2.14(3) 2.924(2) 162(3) 2
C19 H19C O6 0.98 2.61 3.226(2) 121.0 6_565
C20 H20B O5 0.98 2.66 3.519(2) 147.0 4_556
C20 H20C O6 0.98 2.59 3.104(2) 112.8 .
C18 H18B O2 0.98 2.56 3.281(3) 130.2 2_565
O2 H1 O3 0.81(3) 2.26(3) 2.674(2) 112(3) .
O2 H1 O3 0.81(3) 2.14(3) 2.924(2) 162(3) 2
